data_4086150
loop_
_publ_author_name
'Ohki, Yasuhiro'
'Aoyagi, Keiya'
'Seino, Hidetake'

_publ_section_title
;
 Synthesis and Protonation of N-Heterocyclic-Carbene-Supported Dinitrogen
 Complexes of Molybdenum(0)
;
_journal_issue 13
_journal_name_full Organometallics
_journal_page_first 3414
_journal_paper_doi 10.1021/acs.organomet.5b00391
_journal_volume 34
_journal_year 2015
_chemical_formula_moiety 'C48 H80 Mo N12 O'
_chemical_formula_sum 'C48 H80 Mo N12 O'
_chemical_formula_weight 937.18
_space_group_crystal_system monoclinic
_space_group_IT_number 14
_space_group_name_Hall '-P 2ybc'
_space_group_name_H-M_alt 'P 1 21/c 1'
_symmetry_space_group_name_Hall '-P 2ybc'
_symmetry_space_group_name_H-M 'P 1 21/c 1'
_atom_sites_solution_hydrogens geom
_atom_sites_solution_primary direct
_atom_sites_solution_secondary difmap
_cell_angle_alpha 90.0000
_cell_angle_beta 92.163(4)
_cell_angle_gamma 90.0000
_cell_formula_units_Z 4
_cell_length_a 13.179(4)
_cell_length_b 20.631(6)
_cell_length_c 19.184(6)
_cell_measurement_reflns_used 9318
_cell_measurement_temperature 173
_cell_measurement_theta_max 27.50
_cell_measurement_theta_min 3.10
_cell_volume 5212(3)
_computing_cell_refinement 'CrystalClear-SM Expert 2.0 r4'
_computing_data_collection 'CrystalClear-SM Expert 2.0 r4 (Rigaku, 2009)'
_computing_data_reduction 'CrystalClear-SM Expert 2.0 r4'
_computing_molecular_graphics 'CrystalStructure 4.1'
_computing_publication_material 'CrystalStructure 4.1 (Rigaku, 2014)'
_computing_structure_refinement 'SHELXL97 (Sheldrick, 2008)'
_computing_structure_solution 'SIR92 (Altomare, et al., 1994)'
_diffrn_ambient_temperature 173
_diffrn_detector_area_resol_mean 29.257
_diffrn_measured_fraction_theta_full 0.993
_diffrn_measured_fraction_theta_max 0.993
_diffrn_measurement_device_type 'Rigaku Saturn70'
_diffrn_measurement_method \w
_diffrn_radiation_type 'Mo K\a'
_diffrn_radiation_wavelength 0.71075
_diffrn_reflns_av_R_equivalents 0.0875
_diffrn_reflns_laue_measured_fraction_full 0.000
_diffrn_reflns_laue_measured_fraction_max 0.000
_diffrn_reflns_limit_h_max 17
_diffrn_reflns_limit_h_min -15
_diffrn_reflns_limit_k_max 26
_diffrn_reflns_limit_k_min -24
_diffrn_reflns_limit_l_max 20
_diffrn_reflns_limit_l_min -24
_diffrn_reflns_number 34351
_diffrn_reflns_point_group_measured_fraction_full 0.000
_diffrn_reflns_point_group_measured_fraction_max 0.000
_diffrn_reflns_theta_full 27.490
_diffrn_reflns_theta_max 27.490
_diffrn_reflns_theta_min 3.094
_diffrn_standards_number 0
_exptl_absorpt_coefficient_mu 0.297
_exptl_absorpt_correction_T_max 0.985
_exptl_absorpt_correction_T_min 0.848
_exptl_absorpt_correction_type multi-scan
_exptl_absorpt_process_details 'REQAB (Rigaku, 1998)'
_exptl_crystal_colour red
_exptl_crystal_density_diffrn 1.194
_exptl_crystal_density_method 'not measured'
_exptl_crystal_description block
_exptl_crystal_F_000 2008.00
_exptl_crystal_size_max 0.050
_exptl_crystal_size_mid 0.050
_exptl_crystal_size_min 0.050
_refine_diff_density_max 0.77
_refine_diff_density_min -0.63
_refine_ls_extinction_method none
_refine_ls_goodness_of_fit_ref 1.037
_refine_ls_hydrogen_treatment noref
_refine_ls_number_parameters 583
_refine_ls_number_reflns 11873
_refine_ls_number_restraints 0
_refine_ls_R_factor_all 0.1510
_refine_ls_R_factor_gt 0.0734
_refine_ls_shift/su_max 0.000
_refine_ls_structure_factor_coef Fsqd
_refine_ls_weighting_details 'w = 1/[\s^2^(Fo^2^)+(0.0570P)^2^+3.5865P] where P=(Fo^2^+2Fc^2^)/3'
_refine_ls_weighting_scheme calc
_refine_ls_wR_factor_gt 0.1373
_refine_ls_wR_factor_ref 0.1814
_reflns_number_gt 6478
_reflns_number_total 11873
_reflns_threshold_expression F^2^>2.0\s(F^2^)
_cod_data_source_file om5b00391_si_002.cif
_cod_data_source_block aoyagi67
_cod_database_code 4086150

loop_
_symmetry_equiv_pos_site_id
_space_group_symop_operation_xyz
1 +X,+Y,+Z
2 -X,1/2+Y,1/2-Z
3 -X,-Y,-Z
4 +X,1/2-Y,1/2+Z

loop_
_atom_site_label
_atom_site_type_symbol
_atom_site_fract_x
_atom_site_fract_y
_atom_site_fract_z
_atom_site_U_iso_or_equiv
_atom_site_adp_type
_atom_site_occupancy
_atom_site_site_symmetry_multiplicity
_atom_site_calc_flag
Mo1 Mo 0.77195(3) 0.42252(2) 0.23862(2) 0.03542(15) Uani 1 4 d
O1 O 0.7540(11) 0.7355(9) 0.0303(12) 0.303(8) Uani 1 4 d
N1 N 0.7423(3) 0.5054(3) 0.1969(2) 0.0473(15) Uani 1 4 d
N2 N 0.7257(4) 0.5560(3) 0.1705(3) 0.074(2) Uani 1 4 d
N3 N 0.8049(4) 0.3381(3) 0.2813(3) 0.0547(17) Uani 1 4 d
N4 N 0.8259(5) 0.2867(3) 0.3075(3) 0.082(2) Uani 1 4 d
N5 N 0.7596(3) 0.3948(2) 0.0684(2) 0.0454(15) Uani 1 4 d
N6 N 0.8850(3) 0.3411(2) 0.1142(3) 0.0487(15) Uani 1 4 d
N7 N 0.5211(3) 0.4300(3) 0.2221(2) 0.0465(13) Uani 1 4 d
N8 N 0.5705(4) 0.3315(3) 0.2027(2) 0.0497(15) Uani 1 4 d
N9 N 0.7427(3) 0.52372(19) 0.37049(18) 0.0370(13) Uani 1 4 d
N10 N 0.6804(3) 0.43049(19) 0.39682(19) 0.0382(13) Uani 1 4 d
N11 N 0.9890(3) 0.5021(2) 0.22356(19) 0.0426(15) Uani 1 4 d
N12 N 0.9948(3) 0.4480(2) 0.3196(2) 0.0447(15) Uani 1 4 d
C1 C 0.8086(4) 0.3838(3) 0.1321(3) 0.0440(17) Uani 1 4 d
C2 C 0.6758(4) 0.4408(3) 0.0598(3) 0.0500(17) Uani 1 4 d
C3 C 0.7059(5) 0.5003(3) 0.0178(3) 0.063(2) Uani 1 4 d
C4 C 0.5766(5) 0.4120(4) 0.0318(3) 0.070(2) Uani 1 4 d
C5 C 0.9531(5) 0.3110(3) 0.1656(3) 0.061(2) Uani 1 4 d
C6 C 1.0673(5) 0.3233(4) 0.1533(4) 0.103(3) Uani 1 4 d
C7 C 0.9309(6) 0.2395(3) 0.1755(4) 0.087(3) Uani 1 4 d
C8 C 0.8014(5) 0.3606(3) 0.0135(3) 0.0530(18) Uani 1 4 d
C9 C 0.8788(5) 0.3268(3) 0.0423(3) 0.057(2) Uani 1 4 d
C10 C 0.7641(5) 0.3610(3) -0.0603(3) 0.069(2) Uani 1 4 d
C11 C 0.9496(5) 0.2820(4) 0.0060(4) 0.083(3) Uani 1 4 d
C12 C 0.6091(4) 0.3921(3) 0.2196(3) 0.0411(15) Uani 1 4 d
C13 C 0.5225(4) 0.4989(3) 0.2393(3) 0.0505(18) Uani 1 4 d
C14 C 0.4849(5) 0.5406(3) 0.1782(3) 0.064(2) Uani 1 4 d
C15 C 0.4702(4) 0.5152(3) 0.3063(3) 0.064(2) Uani 1 4 d
C16 C 0.6351(5) 0.2748(3) 0.1932(3) 0.059(2) Uani 1 4 d
C17 C 0.6262(6) 0.2460(4) 0.1199(4) 0.084(3) Uani 1 4 d
C18 C 0.6205(6) 0.2234(3) 0.2496(4) 0.080(3) Uani 1 4 d
C19 C 0.4332(4) 0.3934(4) 0.2073(3) 0.059(2) Uani 1 4 d
C20 C 0.4643(5) 0.3330(4) 0.1961(3) 0.059(2) Uani 1 4 d
C21 C 0.3269(5) 0.4192(4) 0.2057(4) 0.092(3) Uani 1 4 d
C22 C 0.3974(5) 0.2748(4) 0.1807(4) 0.090(3) Uani 1 4 d
C23 C 0.7292(4) 0.4619(3) 0.3434(3) 0.0354(15) Uani 1 4 d
C24 C 0.7973(4) 0.5749(3) 0.3345(3) 0.0442(15) Uani 1 4 d
C25 C 0.7283(5) 0.6313(3) 0.3129(3) 0.066(2) Uani 1 4 d
C26 C 0.8937(5) 0.5970(3) 0.3741(3) 0.062(2) Uani 1 4 d
C27 C 0.6486(4) 0.3633(3) 0.3924(3) 0.054(2) Uani 1 4 d
C28 C 0.5347(5) 0.3533(3) 0.3967(4) 0.079(3) Uani 1 4 d
C29 C 0.7100(6) 0.3204(3) 0.4443(4) 0.087(3) Uani 1 4 d
C30 C 0.7021(4) 0.5298(3) 0.4370(3) 0.0423(17) Uani 1 4 d
C31 C 0.6644(4) 0.4719(3) 0.4533(3) 0.0436(17) Uani 1 4 d
C32 C 0.6978(5) 0.5911(3) 0.4777(3) 0.056(2) Uani 1 4 d
C33 C 0.6155(4) 0.4522(3) 0.5199(3) 0.058(2) Uani 1 4 d
C34 C 0.9325(4) 0.4581(3) 0.2606(3) 0.0389(17) Uani 1 4 d
C35 C 0.9594(4) 0.5239(3) 0.1530(3) 0.060(2) Uani 1 4 d
C36 C 0.9458(5) 0.5983(4) 0.1500(4) 0.091(3) Uani 1 4 d
C37 C 1.0307(6) 0.4984(4) 0.0978(3) 0.096(3) Uani 1 4 d
C38 C 0.9700(5) 0.4002(3) 0.3729(3) 0.056(2) Uani 1 4 d
C39 C 0.9648(5) 0.4286(4) 0.4462(3) 0.072(2) Uani 1 4 d
C40 C 1.0403(5) 0.3418(4) 0.3694(4) 0.080(3) Uani 1 4 d
C41 C 1.0809(4) 0.5186(3) 0.2586(3) 0.0489(17) Uani 1 4 d
C42 C 1.0836(4) 0.4843(3) 0.3186(3) 0.0541(18) Uani 1 4 d
C43 C 1.1547(4) 0.5683(3) 0.2355(3) 0.066(2) Uani 1 4 d
C44 C 1.1649(5) 0.4865(4) 0.3750(3) 0.091(3) Uani 1 4 d
C45 C 0.646(2) 0.7033(10) 0.0132(11) 0.260(12) Uani 1 4 d
C46 C 0.6165(13) 0.6909(6) 0.0757(15) 0.177(8) Uani 1 4 d
C47 C 0.662(2) 0.7213(13) 0.1277(10) 0.233(12) Uani 1 4 d
C48 C 0.7248(12) 0.7618(12) 0.1004(18) 0.276(13) Uani 1 4 d
H2 H 0.6622 0.457 0.1077 0.0600 Uiso 1 4 calc
H3A H 0.7727 0.5157 0.0348 0.0752 Uiso 1 4 calc
H3B H 0.6555 0.5347 0.0233 0.0752 Uiso 1 4 calc
H3C H 0.7089 0.4887 -0.0316 0.0752 Uiso 1 4 calc
H4A H 0.5594 0.3741 0.0598 0.0844 Uiso 1 4 calc
H4B H 0.5837 0.3989 -0.0169 0.0844 Uiso 1 4 calc
H4C H 0.5225 0.4445 0.0344 0.0844 Uiso 1 4 calc
H5 H 0.9389 0.3323 0.211 0.0738 Uiso 1 4 calc
H6A H 1.0775 0.3692 0.1422 0.1234 Uiso 1 4 calc
H6B H 1.0887 0.2965 0.1143 0.1234 Uiso 1 4 calc
H6C H 1.1076 0.312 0.1955 0.1234 Uiso 1 4 calc
H7A H 0.9501 0.2154 0.1339 0.1046 Uiso 1 4 calc
H7B H 0.8582 0.2335 0.1825 0.1046 Uiso 1 4 calc
H7C H 0.9699 0.2233 0.2163 0.1046 Uiso 1 4 calc
H10A H 0.6963 0.3414 -0.0639 0.0826 Uiso 1 4 calc
H10B H 0.8106 0.3361 -0.0886 0.0826 Uiso 1 4 calc
H10C H 0.7605 0.4058 -0.0774 0.0826 Uiso 1 4 calc
H11A H 1.0174 0.3015 0.0055 0.0999 Uiso 1 4 calc
H11B H 0.9242 0.2748 -0.042 0.0999 Uiso 1 4 calc
H11C H 0.9534 0.2405 0.0308 0.0999 Uiso 1 4 calc
H13 H 0.5957 0.5105 0.2478 0.0606 Uiso 1 4 calc
H14A H 0.5008 0.5862 0.188 0.0774 Uiso 1 4 calc
H14B H 0.4113 0.5354 0.1714 0.0774 Uiso 1 4 calc
H14C H 0.5184 0.527 0.1358 0.0774 Uiso 1 4 calc
H15A H 0.5013 0.4902 0.345 0.0772 Uiso 1 4 calc
H15B H 0.398 0.5044 0.3011 0.0772 Uiso 1 4 calc
H15C H 0.4777 0.5617 0.3161 0.0772 Uiso 1 4 calc
H16 H 0.7067 0.2904 0.1996 0.0708 Uiso 1 4 calc
H17A H 0.6412 0.2795 0.0856 0.1009 Uiso 1 4 calc
H17B H 0.5571 0.2297 0.111 0.1009 Uiso 1 4 calc
H17C H 0.6747 0.2103 0.1161 0.1009 Uiso 1 4 calc
H18A H 0.5544 0.2023 0.2417 0.0959 Uiso 1 4 calc
H18B H 0.623 0.2441 0.2956 0.0959 Uiso 1 4 calc
H18C H 0.6746 0.1909 0.2476 0.0959 Uiso 1 4 calc
H21A H 0.3071 0.4287 0.2533 0.1108 Uiso 1 4 calc
H21B H 0.2806 0.3867 0.1848 0.1108 Uiso 1 4 calc
H21C H 0.3235 0.4589 0.1777 0.1108 Uiso 1 4 calc
H22A H 0.4075 0.2599 0.1329 0.1073 Uiso 1 4 calc
H22B H 0.3261 0.287 0.1854 0.1073 Uiso 1 4 calc
H22C H 0.4151 0.24 0.2136 0.1073 Uiso 1 4 calc
H24 H 0.8201 0.5551 0.2902 0.0527 Uiso 1 4 calc
H25A H 0.6652 0.6144 0.2912 0.0794 Uiso 1 4 calc
H25B H 0.7627 0.6587 0.2795 0.0794 Uiso 1 4 calc
H25C H 0.7127 0.6569 0.3542 0.0794 Uiso 1 4 calc
H26A H 0.8755 0.6234 0.4143 0.0750 Uiso 1 4 calc
H26B H 0.9351 0.6229 0.3431 0.0750 Uiso 1 4 calc
H26C H 0.9325 0.559 0.3904 0.0750 Uiso 1 4 calc
H27 H 0.6664 0.3481 0.3448 0.0646 Uiso 1 4 calc
H28A H 0.5177 0.3082 0.3855 0.0948 Uiso 1 4 calc
H28B H 0.499 0.3822 0.3635 0.0948 Uiso 1 4 calc
H28C H 0.514 0.3633 0.4441 0.0948 Uiso 1 4 calc
H29A H 0.6962 0.3336 0.4921 0.1041 Uiso 1 4 calc
H29B H 0.7826 0.3252 0.4364 0.1041 Uiso 1 4 calc
H29C H 0.6903 0.2749 0.4374 0.1041 Uiso 1 4 calc
H32A H 0.6566 0.623 0.4515 0.0679 Uiso 1 4 calc
H32B H 0.7667 0.608 0.4858 0.0679 Uiso 1 4 calc
H32C H 0.6673 0.5826 0.5226 0.0679 Uiso 1 4 calc
H33A H 0.5449 0.4394 0.5095 0.0697 Uiso 1 4 calc
H33B H 0.617 0.4889 0.5524 0.0697 Uiso 1 4 calc
H33C H 0.6528 0.4156 0.541 0.0697 Uiso 1 4 calc
H35 H 0.8912 0.5046 0.1417 0.0714 Uiso 1 4 calc
H36A H 1.0121 0.6194 0.1563 0.1092 Uiso 1 4 calc
H36B H 0.9015 0.6121 0.1871 0.1092 Uiso 1 4 calc
H36C H 0.9149 0.6105 0.1046 0.1092 Uiso 1 4 calc
H37A H 1.0207 0.4516 0.092 0.1147 Uiso 1 4 calc
H37B H 1.1013 0.5069 0.1129 0.1147 Uiso 1 4 calc
H37C H 1.0157 0.5203 0.0533 0.1147 Uiso 1 4 calc
H38 H 0.9002 0.3841 0.3601 0.0669 Uiso 1 4 calc
H39A H 0.9389 0.3958 0.4778 0.0865 Uiso 1 4 calc
H39B H 0.9194 0.4663 0.4451 0.0865 Uiso 1 4 calc
H39C H 1.0329 0.4421 0.4626 0.0865 Uiso 1 4 calc
H40A H 1.014 0.3065 0.3977 0.0965 Uiso 1 4 calc
H40B H 1.1084 0.3539 0.3872 0.0965 Uiso 1 4 calc
H40C H 1.0438 0.3274 0.3208 0.0965 Uiso 1 4 calc
H43A H 1.213 0.57 0.2688 0.0786 Uiso 1 4 calc
H43B H 1.1216 0.6109 0.2334 0.0786 Uiso 1 4 calc
H43C H 1.1781 0.5568 0.1892 0.0786 Uiso 1 4 calc
H44A H 1.1387 0.5079 0.4163 0.1090 Uiso 1 4 calc
H44B H 1.2232 0.5109 0.3587 0.1090 Uiso 1 4 calc
H44C H 1.1861 0.4423 0.3871 0.1090 Uiso 1 4 calc

loop_
_atom_site_aniso_label
_atom_site_aniso_U_11
_atom_site_aniso_U_22
_atom_site_aniso_U_33
_atom_site_aniso_U_12
_atom_site_aniso_U_13
_atom_site_aniso_U_23
Mo1 0.0330(3) 0.0368(3) 0.0369(3) -0.0005(2) 0.00700(16) 0.0005(2)
O1 0.224(14) 0.286(17) 0.41(2) -0.014(12) 0.150(14) 0.116(15)
N1 0.044(3) 0.052(3) 0.046(3) 0.005(3) 0.002(2) -0.001(3)
N2 0.078(4) 0.074(5) 0.069(4) 0.004(4) -0.003(3) 0.009(3)
N3 0.054(3) 0.051(4) 0.060(3) 0.001(3) 0.014(3) -0.001(3)
N4 0.091(5) 0.072(5) 0.086(4) 0.008(4) 0.027(4) 0.009(4)
N5 0.047(3) 0.050(3) 0.040(3) -0.008(3) 0.012(2) -0.008(2)
N6 0.046(3) 0.048(3) 0.053(3) 0.002(3) 0.014(2) -0.003(3)
N7 0.030(2) 0.054(3) 0.056(3) -0.006(2) 0.0079(19) -0.012(3)
N8 0.049(3) 0.051(3) 0.050(3) -0.018(3) 0.013(2) -0.010(3)
N9 0.038(3) 0.038(3) 0.035(2) -0.0007(19) 0.0010(17) -0.0016(18)
N10 0.040(3) 0.040(3) 0.035(2) -0.002(2) 0.0058(17) 0.0015(18)
N11 0.035(3) 0.054(3) 0.039(3) -0.003(2) 0.0033(18) 0.008(2)
N12 0.033(3) 0.061(3) 0.040(3) 0.001(2) -0.0013(18) 0.014(2)
C1 0.040(3) 0.051(4) 0.042(3) -0.005(3) 0.013(3) 0.001(3)
C2 0.044(3) 0.065(4) 0.041(3) -0.004(3) 0.002(3) 0.000(3)
C3 0.067(4) 0.070(5) 0.051(4) 0.009(4) 0.002(3) 0.015(3)
C4 0.053(4) 0.099(6) 0.058(4) -0.014(4) -0.000(3) -0.008(4)
C5 0.056(4) 0.064(5) 0.065(4) 0.020(4) 0.015(3) 0.005(4)
C6 0.052(5) 0.147(8) 0.111(6) 0.023(5) 0.021(4) 0.006(6)
C7 0.106(6) 0.061(5) 0.096(6) 0.031(5) 0.031(5) 0.007(4)
C8 0.063(4) 0.053(4) 0.044(3) -0.010(3) 0.017(3) -0.009(3)
C9 0.064(4) 0.055(4) 0.053(4) -0.007(4) 0.027(3) -0.017(3)
C10 0.102(5) 0.059(5) 0.047(4) -0.017(4) 0.022(4) -0.005(3)
C11 0.096(6) 0.073(5) 0.083(5) 0.004(4) 0.034(4) -0.024(4)
C12 0.042(3) 0.039(3) 0.043(3) -0.005(3) 0.010(3) -0.009(3)
C13 0.037(3) 0.056(4) 0.059(4) 0.005(3) 0.007(3) -0.010(3)
C14 0.059(4) 0.055(4) 0.079(5) 0.013(3) -0.003(4) -0.006(4)
C15 0.048(4) 0.083(5) 0.062(4) 0.014(4) 0.008(3) -0.020(4)
C16 0.068(4) 0.041(4) 0.069(4) -0.008(3) 0.020(3) -0.015(3)
C17 0.105(6) 0.067(5) 0.082(5) -0.018(4) 0.030(4) -0.029(4)
C18 0.103(6) 0.049(5) 0.089(5) -0.026(4) 0.025(4) -0.005(4)
C19 0.033(3) 0.072(5) 0.073(4) -0.016(3) 0.008(3) -0.013(4)
C20 0.048(4) 0.066(5) 0.064(4) -0.029(4) 0.012(3) -0.014(4)
C21 0.042(4) 0.121(7) 0.114(6) -0.022(4) -0.001(4) -0.011(5)
C22 0.082(5) 0.087(6) 0.101(6) -0.042(5) 0.015(4) -0.012(5)
C23 0.035(3) 0.036(3) 0.035(3) -0.004(3) 0.000(2) 0.005(2)
C24 0.050(3) 0.039(3) 0.044(3) -0.006(3) 0.006(3) 0.007(3)
C25 0.096(5) 0.039(4) 0.063(4) 0.009(4) -0.001(4) 0.008(3)
C26 0.061(4) 0.065(5) 0.062(4) -0.022(3) 0.011(3) -0.010(3)
C27 0.062(4) 0.050(4) 0.051(4) -0.005(3) 0.022(3) -0.001(3)
C28 0.077(5) 0.072(5) 0.090(5) -0.034(4) 0.036(4) -0.011(4)
C29 0.127(7) 0.065(5) 0.070(5) 0.024(5) 0.033(5) 0.022(4)
C30 0.040(3) 0.051(4) 0.036(3) 0.006(3) 0.001(3) -0.007(3)
C31 0.037(3) 0.061(4) 0.033(3) 0.007(3) 0.004(2) -0.000(3)
C32 0.058(4) 0.068(5) 0.043(3) 0.003(3) 0.001(3) -0.009(3)
C33 0.057(4) 0.079(5) 0.039(3) -0.002(4) 0.010(3) 0.001(3)
C34 0.033(3) 0.046(4) 0.038(3) 0.001(3) 0.004(2) 0.003(3)
C35 0.053(4) 0.080(5) 0.045(4) -0.023(4) -0.007(3) 0.023(3)
C36 0.071(5) 0.088(6) 0.112(6) -0.022(4) -0.021(4) 0.058(5)
C37 0.104(6) 0.142(8) 0.042(4) -0.058(6) 0.016(4) 0.003(4)
C38 0.052(4) 0.071(5) 0.044(3) 0.009(3) 0.004(3) 0.016(3)
C39 0.070(4) 0.101(6) 0.046(4) -0.003(4) 0.002(3) 0.020(4)
C40 0.068(5) 0.093(6) 0.079(5) 0.021(4) -0.004(4) 0.030(4)
C41 0.033(3) 0.066(4) 0.048(3) -0.010(3) 0.006(3) -0.006(3)
C42 0.035(3) 0.081(5) 0.046(3) -0.003(3) -0.003(3) 0.004(3)
C43 0.046(4) 0.079(5) 0.072(4) -0.019(4) 0.002(3) 0.001(4)
C44 0.048(4) 0.161(8) 0.062(4) -0.021(5) -0.015(3) 0.019(5)
C45 0.34(3) 0.29(3) 0.149(14) -0.14(2) 0.001(16) -0.017(14)
C46 0.219(17) 0.080(9) 0.233(19) -0.007(9) 0.022(17) 0.011(11)
C47 0.30(3) 0.24(3) 0.152(14) 0.09(2) -0.079(17) 0.047(15)
C48 0.097(10) 0.34(3) 0.39(4) -0.096(13) -0.011(14) -0.14(3)

loop_
_atom_type_symbol
_atom_type_description
_atom_type_scat_dispersion_real
_atom_type_scat_dispersion_imag
_atom_type_scat_source
C C 0.0033 0.0016
;
International Tables for Crystallography
(Vol. C, Tables 4.2.6.8 and 6.1.1.4)
;
H H 0.0000 0.0000
;
International Tables for Crystallography
(Vol. C, Table 6.1.1.4)
;
Mo Mo -1.6832 0.6857
;
International Tables for Crystallography
(Vol. C, Tables 4.2.6.8 and 6.1.1.4)
;
N N 0.0061 0.0033
;
International Tables for Crystallography
(Vol. C, Tables 4.2.6.8 and 6.1.1.4)
;
O O 0.0106 0.0060
;
International Tables for Crystallography
(Vol. C, Tables 4.2.6.8 and 6.1.1.4)
;

loop_
_geom_angle_atom_site_label_1
_geom_angle_atom_site_label_2
_geom_angle_atom_site_label_3
_geom_angle
_geom_angle_publ_flag
N1 Mo1 N3 179.0(2) yes
N1 Mo1 C1 89.1(2) yes
N1 Mo1 C12 90.2(2) yes
N1 Mo1 C23 89.8(2) yes
N1 Mo1 C34 87.9(2) yes
N3 Mo1 C1 90.7(2) yes
N3 Mo1 C12 90.8(2) yes
N3 Mo1 C23 90.4(2) yes
N3 Mo1 C34 91.1(2) yes
C1 Mo1 C12 89.4(2) yes
C1 Mo1 C23 177.80(19) yes
C1 Mo1 C34 93.0(2) yes
C12 Mo1 C23 88.6(2) yes
C12 Mo1 C34 176.8(2) yes
C23 Mo1 C34 88.9(2) yes
C45 O1 C48 94.4(14) yes
Mo1 N1 N2 178.7(4) yes
Mo1 N3 N4 179.4(5) yes
C1 N5 C2 122.3(4) yes
C1 N5 C8 113.6(4) yes
C2 N5 C8 124.1(4) yes
C1 N6 C5 122.6(5) yes
C1 N6 C9 111.0(5) yes
C5 N6 C9 126.0(5) yes
C12 N7 C13 123.2(4) yes
C12 N7 C19 111.8(6) yes
C13 N7 C19 125.0(5) yes
C12 N8 C16 122.8(5) yes
C12 N8 C20 111.0(6) yes
C16 N8 C20 126.2(6) yes
C23 N9 C24 123.0(4) yes
C23 N9 C30 112.0(4) yes
C24 N9 C30 125.0(4) yes
C23 N10 C27 122.9(4) yes
C23 N10 C31 111.9(4) yes
C27 N10 C31 125.2(4) yes
C34 N11 C35 123.0(4) yes
C34 N11 C41 112.5(4) yes
C35 N11 C41 124.2(4) yes
C34 N12 C38 121.9(4) yes
C34 N12 C42 112.3(4) yes
C38 N12 C42 125.6(4) yes
Mo1 C1 N5 129.3(4) yes
Mo1 C1 N6 128.9(4) yes
N5 C1 N6 101.8(5) yes
N5 C2 C3 111.8(5) yes
N5 C2 C4 115.1(5) yes
C3 C2 C4 111.4(5) yes
N6 C5 C6 113.9(5) yes
N6 C5 C7 112.6(5) yes
C6 C5 C7 111.7(6) yes
N5 C8 C9 105.5(5) yes
N5 C8 C10 126.3(5) yes
C9 C8 C10 128.2(6) yes
N6 C9 C8 108.1(5) yes
N6 C9 C11 124.6(5) yes
C8 C9 C11 127.3(6) yes
Mo1 C12 N7 128.6(4) yes
Mo1 C12 N8 129.0(4) yes
N7 C12 N8 102.4(5) yes
N7 C13 C14 112.1(5) yes
N7 C13 C15 113.9(5) yes
C14 C13 C15 112.4(5) yes
N8 C16 C17 113.7(5) yes
N8 C16 C18 112.1(5) yes
C17 C16 C18 111.9(6) yes
N7 C19 C20 106.2(5) yes
N7 C19 C21 125.3(7) yes
C20 C19 C21 128.5(6) yes
N8 C20 C19 108.6(6) yes
N8 C20 C22 125.0(7) yes
C19 C20 C22 126.4(6) yes
Mo1 C23 N9 129.2(4) yes
Mo1 C23 N10 128.8(4) yes
N9 C23 N10 102.1(4) yes
N9 C24 C25 112.3(4) yes
N9 C24 C26 113.3(5) yes
C25 C24 C26 112.6(5) yes
N10 C27 C28 114.2(5) yes
N10 C27 C29 111.6(5) yes
C28 C27 C29 112.5(5) yes
N9 C30 C31 106.9(5) yes
N9 C30 C32 125.1(5) yes
C31 C30 C32 128.0(5) yes
N10 C31 C30 107.2(5) yes
N10 C31 C33 124.9(5) yes
C30 C31 C33 127.9(6) yes
Mo1 C34 N11 129.3(4) yes
Mo1 C34 N12 128.5(4) yes
N11 C34 N12 101.7(4) yes
N11 C35 C36 111.4(5) yes
N11 C35 C37 112.6(5) yes
C36 C35 C37 112.8(5) yes
N12 C38 C39 113.8(5) yes
N12 C38 C40 110.4(5) yes
C39 C38 C40 113.1(5) yes
N11 C41 C42 106.0(5) yes
N11 C41 C43 125.8(5) yes
C42 C41 C43 128.1(5) yes
N12 C42 C41 107.4(5) yes
N12 C42 C44 126.0(5) yes
C41 C42 C44 126.6(5) yes
O1 C45 C46 100.8(18) yes
C45 C46 C47 117.8(19) yes
C46 C47 C48 106(2) yes
O1 C48 C47 108(2) yes

loop_
_geom_bond_atom_site_label_1
_geom_bond_atom_site_label_2
_geom_bond_distance
_geom_bond_publ_flag
Mo1 N1 1.922(6) yes
Mo1 N3 1.966(6) yes
Mo1 C1 2.263(6) yes
Mo1 C12 2.253(5) yes
Mo1 C23 2.259(6) yes
Mo1 C34 2.264(5) yes
O1 C45 1.59(3) yes
O1 C48 1.51(4) yes
N1 N2 1.177(8) yes
N3 N4 1.201(9) yes
N5 C1 1.379(7) yes
N5 C2 1.461(7) yes
N5 C8 1.398(7) yes
N6 C1 1.391(7) yes
N6 C5 1.448(8) yes
N6 C9 1.410(8) yes
N7 C12 1.401(7) yes
N7 C13 1.459(9) yes
N7 C19 1.403(8) yes
N8 C12 1.384(8) yes
N8 C16 1.462(9) yes
N8 C20 1.401(8) yes
N9 C23 1.386(7) yes
N9 C24 1.465(7) yes
N9 C30 1.408(7) yes
N10 C23 1.391(7) yes
N10 C27 1.450(7) yes
N10 C31 1.402(7) yes
N11 C34 1.387(7) yes
N11 C35 1.465(7) yes
N11 C41 1.405(7) yes
N12 C34 1.389(7) yes
N12 C38 1.466(7) yes
N12 C42 1.390(7) yes
C2 C3 1.529(9) yes
C2 C4 1.516(9) yes
C5 C6 1.553(9) yes
C5 C7 1.517(9) yes
C8 C9 1.338(9) yes
C8 C10 1.481(8) yes
C9 C11 1.503(10) yes
C13 C14 1.522(8) yes
C13 C15 1.519(8) yes
C16 C17 1.527(10) yes
C16 C18 1.532(9) yes
C19 C20 1.332(11) yes
C19 C21 1.498(9) yes
C20 C22 1.512(11) yes
C24 C25 1.525(9) yes
C24 C26 1.525(8) yes
C27 C28 1.521(8) yes
C27 C29 1.539(9) yes
C30 C31 1.335(9) yes
C30 C32 1.488(9) yes
C31 C33 1.508(8) yes
C35 C36 1.546(10) yes
C35 C37 1.535(9) yes
C38 C39 1.527(9) yes
C38 C40 1.523(10) yes
C41 C42 1.350(8) yes
C41 C43 1.492(8) yes
C42 C44 1.494(8) yes
C45 C46 1.30(4) yes
C46 C47 1.30(3) yes
C47 C48 1.30(4) yes

loop_
_geom_contact_atom_site_label_1
_geom_contact_atom_site_label_2
_geom_contact_distance
_geom_contact_publ_flag
_geom_contact_site_symmetry_2
N1 N5 3.373(6) no .
N1 N7 3.355(6) no .
N1 N9 3.351(5) no .
N1 N11 3.273(6) no .
N1 C2 3.048(7) no .
N1 C3 3.453(7) no .
N1 C13 3.041(7) no .
N1 C14 3.474(8) no .
N1 C24 3.067(7) no .
N1 C25 3.430(8) no .
N1 C35 3.037(7) no .
N1 C36 3.444(9) no .
N2 C2 3.238(8) no .
N2 C3 3.148(8) no .
N2 C13 3.251(8) no .
N2 C14 3.198(9) no .
N2 C24 3.274(8) no .
N2 C25 3.142(8) no .
N2 C35 3.180(8) no .
N2 C36 3.069(9) no .
N3 N6 3.413(8) no .
N3 N8 3.389(7) no .
N3 N10 3.393(7) no .
N3 N12 3.436(7) no .
N3 C5 3.063(8) no .
N3 C7 3.357(9) no .
N3 C16 3.047(8) no .
N3 C18 3.430(9) no .
N3 C27 3.064(8) no .
N3 C29 3.431(10) no .
N3 C38 3.029(8) no .
N3 C40 3.477(9) no .
N4 C5 3.289(9) no .
N4 C7 3.089(10) no .
N4 C16 3.283(9) no .
N4 C18 3.169(10) no .
N4 C27 3.301(9) no .
N4 C29 3.163(10) no .
N4 C38 3.238(9) no .
N4 C40 3.230(9) no .
N5 C5 3.551(7) no .
N5 C12 3.576(7) no .
N6 C2 3.564(7) no .
N7 C16 3.589(9) no .
N7 C23 3.590(7) no .
N8 C13 3.585(9) no .
N9 C27 3.565(7) no .
N9 C34 3.596(7) no .
N10 C12 3.582(7) no .
N10 C24 3.580(7) no .
N11 C38 3.570(7) no .
N12 C23 3.559(7) no .
N12 C26 3.525(8) no .
N12 C35 3.574(7) no .
C1 C3 3.492(8) no .
C1 C4 3.598(8) no .
C1 C7 3.472(9) no .
C1 C16 3.444(9) no .
C1 C35 3.522(8) no .
C2 C9 3.587(9) no .
C2 C10 3.094(8) no .
C2 C12 3.374(8) no .
C3 C8 3.147(9) no .
C3 C10 3.344(9) no .
C4 C8 3.179(9) no .
C4 C10 3.266(9) no .
C5 C11 3.118(10) no .
C5 C34 3.556(9) no .
C6 C9 3.211(9) no .
C6 C11 3.284(10) no .
C7 C9 3.180(9) no .
C7 C11 3.386(11) no .
C10 C11 3.165(10) no .
C12 C14 3.549(9) no .
C12 C15 3.577(8) no .
C12 C17 3.581(10) no .
C12 C18 3.530(9) no .
C12 C27 3.389(8) no .
C13 C20 3.597(10) no .
C13 C21 3.105(9) no .
C13 C23 3.403(8) no .
C14 C19 3.167(10) no .
C14 C21 3.312(10) no .
C15 C19 3.176(10) no .
C15 C21 3.307(9) no .
C16 C22 3.133(9) no .
C17 C20 3.185(11) no .
C17 C22 3.327(11) no .
C18 C20 3.201(10) no .
C18 C22 3.350(10) no .
C21 C22 3.163(12) no .
C23 C25 3.543(9) no .
C23 C26 3.566(9) no .
C23 C28 3.582(9) no .
C23 C29 3.517(9) no .
C23 C38 3.446(8) no .
C24 C32 3.106(8) no .
C24 C34 3.344(8) no .
C25 C30 3.199(8) no .
C25 C32 3.308(8) no .
C26 C30 3.160(9) no .
C26 C32 3.319(9) no .
C27 C33 3.101(8) no .
C28 C31 3.154(9) no .
C28 C33 3.270(9) no .
C29 C31 3.189(9) no .
C29 C33 3.344(9) no .
C32 C33 3.180(9) no .
C34 C36 3.595(10) no .
C34 C37 3.525(9) no .
C34 C40 3.451(10) no .
C35 C43 3.108(8) no .
C36 C41 3.152(9) no .
C36 C43 3.211(9) no .
C37 C41 3.158(8) no .
C37 C43 3.377(9) no .
C38 C44 3.124(10) no .
C39 C42 3.171(9) no .
C39 C44 3.243(10) no .
C40 C42 3.156(10) no .
C40 C44 3.407(11) no .
C43 C44 3.162(9) no .
N2 C46 3.595(19) no .
N2 C47 3.60(3) no .
C22 C25 3.397(10) no 2_645
C25 C22 3.397(10) no 2_655
C40 C48 3.54(2) no 2_745
C46 N2 3.595(19) no .
C47 N2 3.60(3) no .
C48 C40 3.54(2) no 2_755

loop_
_geom_torsion_atom_site_label_1
_geom_torsion_atom_site_label_2
_geom_torsion_atom_site_label_3
_geom_torsion_atom_site_label_4
_geom_torsion
_geom_torsion_publ_flag
N1 Mo1 C1 N5 -40.7(5) no
N1 Mo1 C1 N6 141.4(4) no
N1 Mo1 C12 N7 -35.1(4) no
N1 Mo1 C12 N8 145.1(4) no
N1 Mo1 C23 N9 -34.4(4) no
N1 Mo1 C23 N10 144.0(4) no
N1 Mo1 C34 N11 -30.4(5) no
N1 Mo1 C34 N12 140.2(5) no
N3 Mo1 C1 N5 140.3(5) no
N3 Mo1 C1 N6 -37.6(5) no
N3 Mo1 C12 N7 145.1(5) no
N3 Mo1 C12 N8 -34.7(5) no
N3 Mo1 C23 N9 144.6(4) no
N3 Mo1 C23 N10 -37.0(4) no
N3 Mo1 C34 N11 149.4(5) no
N3 Mo1 C34 N12 -40.0(5) no
C1 Mo1 C12 N7 -124.2(4) no
C1 Mo1 C12 N8 56.0(5) no
C12 Mo1 C1 N5 49.5(5) no
C12 Mo1 C1 N6 -128.5(5) no
C1 Mo1 C34 N11 58.7(5) no
C1 Mo1 C34 N12 -130.8(5) no
C34 Mo1 C1 N5 -128.5(5) no
C34 Mo1 C1 N6 53.5(5) no
C12 Mo1 C23 N9 -124.6(4) no
C12 Mo1 C23 N10 53.8(4) no
C23 Mo1 C12 N7 54.8(4) no
C23 Mo1 C12 N8 -125.1(5) no
C23 Mo1 C34 N11 -120.2(5) no
C23 Mo1 C34 N12 50.3(5) no
C34 Mo1 C23 N9 53.5(4) no
C34 Mo1 C23 N10 -128.1(4) no
C45 O1 C48 C47 33.8(18) no
C48 O1 C45 C46 -28.7(18) no
C1 N5 C2 C3 110.8(5) no
C1 N5 C2 C4 -120.8(5) no
C2 N5 C1 Mo1 5.6(7) no
C2 N5 C1 N6 -176.1(4) no
C1 N5 C8 C9 0.1(6) no
C1 N5 C8 C10 178.3(5) no
C8 N5 C1 Mo1 -177.7(4) no
C8 N5 C1 N6 0.7(6) no
C2 N5 C8 C9 176.8(4) no
C2 N5 C8 C10 -5.0(8) no
C8 N5 C2 C3 -65.6(6) no
C8 N5 C2 C4 62.8(6) no
C1 N6 C5 C6 -124.0(5) no
C1 N6 C5 C7 107.4(5) no
C5 N6 C1 Mo1 3.4(8) no
C5 N6 C1 N5 -175.0(4) no
C1 N6 C9 C8 1.4(6) no
C1 N6 C9 C11 -179.7(5) no
C9 N6 C1 Mo1 177.2(4) no
C9 N6 C1 N5 -1.2(6) no
C5 N6 C9 C8 174.8(5) no
C5 N6 C9 C11 -6.2(9) no
C9 N6 C5 C6 63.3(7) no
C9 N6 C5 C7 -65.3(7) no
C12 N7 C13 C14 115.1(5) no
C12 N7 C13 C15 -115.8(5) no
C13 N7 C12 Mo1 -0.8(7) no
C13 N7 C12 N8 179.1(4) no
C12 N7 C19 C20 0.5(6) no
C12 N7 C19 C21 180.0(5) no
C19 N7 C12 Mo1 -179.8(4) no
C19 N7 C12 N8 0.0(5) no
C13 N7 C19 C20 -178.5(4) no
C13 N7 C19 C21 1.0(8) no
C19 N7 C13 C14 -66.0(6) no
C19 N7 C13 C15 63.1(6) no
C12 N8 C16 C17 -118.3(5) no
C12 N8 C16 C18 113.5(5) no
C16 N8 C12 Mo1 -0.9(7) no
C16 N8 C12 N7 179.2(4) no
C12 N8 C20 C19 0.9(6) no
C12 N8 C20 C22 -177.6(4) no
C20 N8 C12 Mo1 179.3(4) no
C20 N8 C12 N7 -0.6(5) no
C16 N8 C20 C19 -178.8(4) no
C16 N8 C20 C22 2.7(8) no
C20 N8 C16 C17 61.4(7) no
C20 N8 C16 C18 -66.8(6) no
C23 N9 C24 C25 114.9(5) no
C23 N9 C24 C26 -116.1(5) no
C24 N9 C23 Mo1 -5.0(7) no
C24 N9 C23 N10 176.3(4) no
C23 N9 C30 C31 1.2(5) no
C23 N9 C30 C32 -175.4(4) no
C30 N9 C23 Mo1 177.7(4) no
C30 N9 C23 N10 -1.0(5) no
C24 N9 C30 C31 -176.1(4) no
C24 N9 C30 C32 7.3(7) no
C30 N9 C24 C25 -68.1(6) no
C30 N9 C24 C26 60.8(6) no
C23 N10 C27 C28 -118.5(5) no
C23 N10 C27 C29 112.5(5) no
C27 N10 C23 Mo1 0.4(7) no
C27 N10 C23 N9 179.2(4) no
C23 N10 C31 C30 0.1(5) no
C23 N10 C31 C33 -178.6(4) no
C31 N10 C23 Mo1 -178.2(4) no
C31 N10 C23 N9 0.6(5) no
C27 N10 C31 C30 -178.5(4) no
C27 N10 C31 C33 2.8(7) no
C31 N10 C27 C28 59.9(6) no
C31 N10 C27 C29 -69.1(6) no
C34 N11 C35 C36 121.3(5) no
C34 N11 C35 C37 -110.8(5) no
C35 N11 C34 Mo1 -13.3(8) no
C35 N11 C34 N12 174.2(4) no
C34 N11 C41 C42 0.5(6) no
C34 N11 C41 C43 -174.9(5) no
C41 N11 C34 Mo1 171.9(4) no
C41 N11 C34 N12 -0.6(6) no
C35 N11 C41 C42 -174.2(4) no
C35 N11 C41 C43 10.3(8) no
C41 N11 C35 C36 -64.5(6) no
C41 N11 C35 C37 63.4(6) no
C34 N12 C38 C39 -124.0(5) no
C34 N12 C38 C40 107.6(5) no
C38 N12 C34 Mo1 12.3(7) no
C38 N12 C34 N11 -175.2(4) no
C34 N12 C42 C41 -0.2(6) no
C34 N12 C42 C44 177.7(5) no
C42 N12 C34 Mo1 -172.0(4) no
C42 N12 C34 N11 0.5(6) no
C38 N12 C42 C41 175.2(4) no
C38 N12 C42 C44 -6.8(8) no
C42 N12 C38 C39 61.0(7) no
C42 N12 C38 C40 -67.5(6) no
N5 C8 C9 N6 -0.8(6) no
N5 C8 C9 C11 -179.8(5) no
C10 C8 C9 N6 -179.0(6) no
C10 C8 C9 C11 2.0(11) no
N7 C19 C20 N8 -0.8(6) no
N7 C19 C20 C22 177.6(4) no
C21 C19 C20 N8 179.7(6) no
C21 C19 C20 C22 -1.8(10) no
N9 C30 C31 N10 -0.8(5) no
N9 C30 C31 C33 177.9(4) no
C32 C30 C31 N10 175.7(5) no
C32 C30 C31 C33 -5.7(9) no
N11 C41 C42 N12 -0.1(6) no
N11 C41 C42 C44 -178.1(5) no
C43 C41 C42 N12 175.2(5) no
C43 C41 C42 C44 -2.8(10) no
O1 C45 C46 C47 18(2) no
C45 C46 C47 C48 4(3) no
C46 C47 C48 O1 -26(2) no
